data_4315517
loop_
_publ_author_name
'Hyun Young Kwak'
'Dae Won Ryu'
'Jin Wuk Lee'
'Jung Hee Yoon'
'Hyoung Chan Kim'
'Eui Kwan Koh'
'Jamin Krinsky'
'Chang Seop Hong'

_publ_section_title
;
 Cyanide-Bridged Fe(III)-Mn(III) Bimetallic Systems Assembled from
 thefac-Fe Tricyanide and Mn Schiff bases: Structures, Magnetic
 Properties, and Density Functional Theory Calculations
;
_journal_name_full 'Inorganic Chemistry'
_journal_page_first 4632
_journal_page_last 4642
_journal_paper_doi 10.1021/ic100301q
_journal_volume 49
_journal_year 2010
_chemical_formula_sum 'C30 H30 B Fe Mn N11 O5'
_chemical_formula_weight 746.25
_chemical_name_systematic
;
 ?
;
_space_group_IT_number 2
_symmetry_cell_setting triclinic
_symmetry_space_group_name_Hall '-P 1'
_symmetry_space_group_name_H-M 'P -1'
_atom_sites_solution_hydrogens geom
_atom_sites_solution_primary direct
_atom_sites_solution_secondary difmap
_audit_creation_method SHELXL-97
_cell_angle_alpha 113.551(3)
_cell_angle_beta 107.610(2)
_cell_angle_gamma 102.448(2)
_cell_formula_units_Z 2
_cell_length_a 12.4979(6)
_cell_length_b 13.0039(7)
_cell_length_c 13.8787(12)
_cell_measurement_reflns_used 50
_cell_measurement_temperature 293(2)
_cell_measurement_theta_max 17.157
_cell_measurement_theta_min 7.425
_cell_volume 1818.9(2)
_computing_cell_refinement 'Bruker SMART APEX II'
_computing_data_collection 'Bruker SMART APEX II'
_computing_data_reduction 'Bruker SAINT'
_computing_molecular_graphics WingX
_computing_publication_material WingX
_computing_structure_refinement 'SHELXL-97 (Sheldrick, 1997)'
_computing_structure_solution SHELXTL
_diffrn_ambient_temperature 293(2)
_diffrn_measured_fraction_theta_full 0.957
_diffrn_measured_fraction_theta_max 0.957
_diffrn_measurement_device_type 'CCD area detector'
_diffrn_measurement_method 'omega scan'
_diffrn_radiation_monochromator graphite
_diffrn_radiation_source 'fine-focus sealed tube'
_diffrn_radiation_type MoK\a
_diffrn_radiation_wavelength 0.71073
_diffrn_reflns_av_R_equivalents 0.0835
_diffrn_reflns_av_sigmaI/netI 0.1108
_diffrn_reflns_limit_h_max 16
_diffrn_reflns_limit_h_min -16
_diffrn_reflns_limit_k_max 17
_diffrn_reflns_limit_k_min -17
_diffrn_reflns_limit_l_max 18
_diffrn_reflns_limit_l_min -18
_diffrn_reflns_number 30083
_diffrn_reflns_theta_full 28.29
_diffrn_reflns_theta_max 28.29
_diffrn_reflns_theta_min 1.78
_exptl_absorpt_coefficient_mu 0.798
_exptl_absorpt_correction_T_max 0.9765
_exptl_absorpt_correction_T_min 0.9612
_exptl_absorpt_correction_type multi-scan
_exptl_absorpt_process_details sadabs
_exptl_crystal_colour black
_exptl_crystal_density_diffrn 1.363
_exptl_crystal_density_method 'not measured'
_exptl_crystal_description plate
_exptl_crystal_F_000 766
_exptl_crystal_size_max 0.05
_exptl_crystal_size_mid 0.04
_exptl_crystal_size_min 0.03
_platon_squeeze_details
;
;
_refine_diff_density_max 1.093
_refine_diff_density_min -0.574
_refine_diff_density_rms 0.087
_refine_ls_extinction_method none
_refine_ls_goodness_of_fit_ref 0.933
_refine_ls_hydrogen_treatment constr
_refine_ls_matrix_type full
_refine_ls_number_parameters 426
_refine_ls_number_reflns 8662
_refine_ls_number_restraints 0
_refine_ls_restrained_S_all 0.933
_refine_ls_R_factor_all 0.1459
_refine_ls_R_factor_gt 0.0696
_refine_ls_shift/su_max 0.000
_refine_ls_shift/su_mean 0.000
_refine_ls_structure_factor_coef Fsqd
_refine_ls_weighting_details 'calc w=1/[\s^2^(Fo^2^)+(0.1067P)^2^+0.0000P] where P=(Fo^2^+2Fc^2^)/3'
_refine_ls_weighting_scheme calc
_refine_ls_wR_factor_gt 0.1767
_refine_ls_wR_factor_ref 0.2071
_reflns_number_gt 4166
_reflns_number_total 8662
_reflns_threshold_expression >2sigma(I)
_cod_data_source_file ic100301q_si_005.cif
_cod_data_source_block squeezed
_cod_depositor_comments
;
The following automatic conversions were performed:

'_symmetry_cell_setting' value 'Triclinic' changed to 'triclinic'
according to the built-in table from CIF Core dictionary named
'cif_core.dic' version 2.4.1 from 2010-06-29.

Automatic conversion script
Id: cif_fix_values 1646 2011-03-28 12:23:43Z adriana 
;
_cod_original_cell_volume 1818.8(2)
_cod_database_code 4315517

loop_
_symmetry_equiv_pos_as_xyz
'x, y, z'
'-x, -y, -z'

loop_
_atom_site_label
_atom_site_type_symbol
_atom_site_fract_x
_atom_site_fract_y
_atom_site_fract_z
_atom_site_U_iso_or_equiv
_atom_site_adp_type
_atom_site_occupancy
_atom_site_symmetry_multiplicity
_atom_site_calc_flag
_atom_site_refinement_flags
_atom_site_disorder_assembly
_atom_site_disorder_group
Fe1 Fe 0.81962(6) 0.73463(6) 0.63385(5) 0.0402(2) Uani 1 1 d . . .
Mn1 Mn 0.66968(6) 0.63505(6) 0.19470(6) 0.0402(2) Uani 1 1 d . . .
C1 C 0.7441(4) 0.7027(4) 0.4770(4) 0.0470(12) Uani 1 1 d . . .
C2 C 0.9729(5) 0.7987(4) 0.6340(4) 0.0480(12) Uani 1 1 d . . .
N1 N 0.7018(4) 0.6808(4) 0.3816(4) 0.0586(12) Uani 1 1 d . . .
C3 C 0.8157(5) 0.8936(5) 0.6842(4) 0.0531(14) Uani 1 1 d . . .
N2 N 1.0661(4) 0.8384(4) 0.6378(5) 0.0730(15) Uani 1 1 d . . .
N3 N 0.8142(5) 0.9893(5) 0.7165(5) 0.0837(17) Uani 1 1 d . . .
N8 N 0.8257(4) 0.5711(4) 0.5832(3) 0.0453(10) Uani 1 1 d . . .
N6 N 0.6621(4) 0.6722(4) 0.6347(4) 0.0525(11) Uani 1 1 d . . .
N4 N 0.9015(4) 0.7691(4) 0.7961(3) 0.0523(11) Uani 1 1 d . . .
N7 N 0.6477(4) 0.5987(4) 0.6819(4) 0.0627(13) Uani 1 1 d . . .
N5 N 0.8605(5) 0.6853(4) 0.8252(4) 0.0626(13) Uani 1 1 d . . .
N9 N 0.7908(4) 0.5065(4) 0.6330(4) 0.0566(12) Uani 1 1 d . . .
C10 C 0.8573(4) 0.5016(5) 0.5035(4) 0.0505(13) Uani 1 1 d . . .
H10 H 0.8841 0.5230 0.4560 0.061 Uiso 1 1 calc R . .
C8 C 0.4764(6) 0.6236(7) 0.6248(6) 0.096(3) Uani 1 1 d . . .
H8 H 0.3972 0.6190 0.6093 0.116 Uiso 1 1 calc R . .
C4 C 0.9940(5) 0.8624(5) 0.8926(5) 0.0635(16) Uani 1 1 d . . .
H4 H 1.0397 0.9331 0.8983 0.076 Uiso 1 1 calc R . .
C11 C 0.8436(5) 0.3923(5) 0.5037(5) 0.0640(16) Uani 1 1 d . . .
H11 H 0.8598 0.3285 0.4577 0.077 Uiso 1 1 calc R . .
C6 C 0.9296(7) 0.7269(7) 0.9394(5) 0.085(2) Uani 1 1 d . . .
H6 H 0.9209 0.6852 0.9794 0.102 Uiso 1 1 calc R . .
C5 C 1.0122(7) 0.8376(6) 0.9847(5) 0.081(2) Uani 1 1 d . . .
H5 H 1.0702 0.8883 1.0617 0.098 Uiso 1 1 calc R . .
C7 C 0.5583(5) 0.6874(6) 0.6000(5) 0.0683(18) Uani 1 1 d . . .
H7 H 0.5428 0.7334 0.5646 0.082 Uiso 1 1 calc R . .
C9 C 0.5355(7) 0.5684(7) 0.6770(6) 0.085(2) Uani 1 1 d . . .
H9 H 0.5038 0.5196 0.7036 0.102 Uiso 1 1 calc R . .
C12 C 0.8015(6) 0.3976(5) 0.5850(6) 0.0686(17) Uani 1 1 d . . .
H12 H 0.7832 0.3373 0.6042 0.082 Uiso 1 1 calc R . .
N11 N 0.8308(4) 0.6230(4) 0.2340(4) 0.0591(12) Uani 1 1 d . . .
N10 N 0.7648(4) 0.8053(4) 0.2530(4) 0.0622(13) Uani 1 1 d . . .
O2 O 0.5911(3) 0.4680(3) 0.1371(3) 0.0421(8) Uani 1 1 d . . .
O1 O 0.5236(3) 0.6587(3) 0.1557(3) 0.0435(8) Uani 1 1 d . . .
C30 C 0.5057(5) 0.7600(4) 0.1738(4) 0.0466(12) Uani 1 1 d . . .
C13 C 0.6399(5) 0.3903(4) 0.1470(4) 0.0436(12) Uani 1 1 d . . .
C19 C 0.7653(5) 0.4155(5) 0.1915(4) 0.0500(13) Uani 1 1 d . . .
C14 C 0.5578(5) 0.2719(4) 0.1084(4) 0.0481(13) Uani 1 1 d . . .
C28 C 0.3860(5) 0.7547(5) 0.1427(5) 0.0523(13) Uani 1 1 d . . .
C20 C 0.8527(5) 0.5308(6) 0.2295(5) 0.0594(15) Uani 1 1 d . . .
H20 H 0.9336 0.5393 0.2533 0.071 Uiso 1 1 calc R . .
C24 C 0.5993(5) 0.8739(5) 0.2238(5) 0.0544(14) Uani 1 1 d . . .
C16 C 0.6005(6) 0.1861(5) 0.1165(5) 0.0667(17) Uani 1 1 d . . .
H16 H 0.5463 0.1094 0.0916 0.080 Uiso 1 1 calc R . .
C18 C 0.8073(6) 0.3246(6) 0.1982(5) 0.0677(17) Uani 1 1 d . . .
H18 H 0.8902 0.3410 0.2271 0.081 Uiso 1 1 calc R . .
C25 C 0.5694(7) 0.9762(5) 0.2404(6) 0.078(2) Uani 1 1 d . . .
H25 H 0.6311 1.0508 0.2712 0.093 Uiso 1 1 calc R . .
C23 C 0.7226(6) 0.8893(5) 0.2599(5) 0.0681(17) Uani 1 1 d . . .
H23 H 0.7790 0.9672 0.2918 0.082 Uiso 1 1 calc R . .
C29 C 0.1783(6) 0.6286(7) 0.0691(6) 0.087(2) Uani 1 1 d . . .
H29A H 0.1274 0.5447 0.0343 0.130 Uiso 1 1 calc R . .
H29B H 0.1508 0.6577 0.0164 0.130 Uiso 1 1 calc R . .
H29C H 0.1742 0.6756 0.1407 0.130 Uiso 1 1 calc R . .
C27 C 0.3607(7) 0.8569(6) 0.1625(6) 0.0744(18) Uani 1 1 d . . .
H27 H 0.2808 0.8515 0.1423 0.089 Uiso 1 1 calc R . .
C17 C 0.7270(7) 0.2139(6) 0.1627(6) 0.081(2) Uani 1 1 d . . .
H17 H 0.7555 0.1553 0.1688 0.097 Uiso 1 1 calc R . .
C26 C 0.4550(8) 0.9691(6) 0.2130(7) 0.087(2) Uani 1 1 d . . .
H26 H 0.4381 1.0387 0.2276 0.105 Uiso 1 1 calc R . .
O5 O 0.6607(3) 0.5890(3) 0.0106(3) 0.0491(9) Uani 1 1 d . . .
O4 O 0.4380(3) 0.2567(3) 0.0650(3) 0.0527(9) Uani 1 1 d . . .
O3 O 0.2996(3) 0.6399(3) 0.0924(3) 0.0610(10) Uani 1 1 d . . .
B1 B 0.7528(7) 0.5645(7) 0.7287(6) 0.070(2) Uani 1 1 d . . .
H1 H 0.7314 0.5107 0.7590 0.084 Uiso 1 1 calc R . .
C15 C 0.3486(4) 0.1464(4) 0.0432(4) 0.084(2) Uani 1 1 d . . .
H15A H 0.2683 0.1454 0.0120 0.126 Uiso 1 1 calc R . .
H15B H 0.3651 0.1457 0.1151 0.126 Uiso 1 1 calc R . .
H15C H 0.3540 0.0761 -0.0116 0.126 Uiso 1 1 calc R . .
C21 C 0.9010(4) 0.8394(4) 0.2990(4) 0.138(3) Uiso 1 1 d R . .
H21A H 0.9329 0.8861 0.2671 0.165 Uiso 1 1 calc R . .
H21B H 0.9384 0.8907 0.3832 0.165 Uiso 1 1 calc R . .
C22 C 0.9306(4) 0.7445(4) 0.2724(4) 0.140(4) Uiso 1 1 d R . .
H22A H 1.0010 0.7626 0.3397 0.168 Uiso 1 1 calc R . .
H22B H 0.9549 0.7327 0.2099 0.168 Uiso 1 1 calc R . .

loop_
_atom_site_aniso_label
_atom_site_aniso_U_11
_atom_site_aniso_U_22
_atom_site_aniso_U_33
_atom_site_aniso_U_23
_atom_site_aniso_U_13
_atom_site_aniso_U_12
Fe1 0.0354(4) 0.0411(4) 0.0313(4) 0.0114(3) 0.0111(3) 0.0106(3)
Mn1 0.0365(4) 0.0351(4) 0.0385(4) 0.0162(3) 0.0093(3) 0.0098(3)
C1 0.035(3) 0.046(3) 0.045(3) 0.016(2) 0.015(2) 0.005(2)
C2 0.044(3) 0.038(3) 0.050(3) 0.017(2) 0.017(2) 0.011(2)
N1 0.058(3) 0.067(3) 0.039(2) 0.023(2) 0.017(2) 0.018(2)
C3 0.044(3) 0.047(3) 0.039(3) 0.006(2) 0.005(2) 0.016(3)
N2 0.052(3) 0.054(3) 0.114(4) 0.043(3) 0.040(3) 0.016(2)
N3 0.092(4) 0.060(3) 0.068(4) 0.015(3) 0.017(3) 0.037(3)
N8 0.042(2) 0.046(2) 0.041(2) 0.018(2) 0.0183(19) 0.0146(19)
N6 0.041(2) 0.063(3) 0.042(2) 0.018(2) 0.020(2) 0.012(2)
N4 0.059(3) 0.049(3) 0.037(2) 0.012(2) 0.017(2) 0.024(2)
N7 0.063(3) 0.063(3) 0.055(3) 0.020(2) 0.040(3) 0.011(2)
N5 0.083(4) 0.065(3) 0.041(3) 0.026(2) 0.026(2) 0.031(3)
N9 0.067(3) 0.049(3) 0.051(3) 0.022(2) 0.031(2) 0.017(2)
C10 0.042(3) 0.056(3) 0.047(3) 0.016(3) 0.023(2) 0.021(3)
C8 0.042(4) 0.117(6) 0.055(4) -0.007(4) 0.022(3) -0.003(4)
C4 0.056(3) 0.055(3) 0.043(3) 0.004(3) 0.003(3) 0.026(3)
C11 0.066(4) 0.045(3) 0.061(4) 0.013(3) 0.021(3) 0.023(3)
C6 0.130(6) 0.087(5) 0.039(3) 0.028(4) 0.027(4) 0.064(5)
C5 0.102(5) 0.082(5) 0.029(3) 0.010(3) 0.001(3) 0.059(4)
C7 0.037(3) 0.095(5) 0.047(3) 0.018(3) 0.015(3) 0.020(3)
C9 0.075(5) 0.086(5) 0.056(4) 0.008(4) 0.042(4) 0.000(4)
C12 0.084(5) 0.049(3) 0.077(4) 0.033(3) 0.036(4) 0.028(3)
N11 0.040(2) 0.058(3) 0.063(3) 0.028(2) 0.010(2) 0.012(2)
N10 0.047(3) 0.042(3) 0.075(3) 0.021(2) 0.018(2) 0.006(2)
O2 0.0397(18) 0.0337(17) 0.0454(19) 0.0198(15) 0.0098(15) 0.0134(14)
O1 0.0448(19) 0.0329(17) 0.0467(19) 0.0171(15) 0.0159(15) 0.0156(15)
C30 0.069(4) 0.043(3) 0.042(3) 0.024(2) 0.031(3) 0.030(3)
C13 0.059(3) 0.041(3) 0.030(2) 0.015(2) 0.018(2) 0.027(2)
C19 0.053(3) 0.054(3) 0.041(3) 0.021(2) 0.018(2) 0.027(3)
C14 0.069(4) 0.045(3) 0.036(3) 0.020(2) 0.024(3) 0.031(3)
C28 0.070(4) 0.056(3) 0.056(3) 0.037(3) 0.037(3) 0.037(3)
C20 0.044(3) 0.082(4) 0.053(3) 0.038(3) 0.014(3) 0.028(3)
C24 0.069(4) 0.038(3) 0.054(3) 0.023(3) 0.026(3) 0.018(3)
C16 0.096(5) 0.047(3) 0.065(4) 0.033(3) 0.031(4) 0.035(3)
C18 0.064(4) 0.076(4) 0.062(4) 0.027(3) 0.021(3) 0.046(4)
C25 0.114(6) 0.044(3) 0.077(4) 0.035(3) 0.038(4) 0.030(4)
C23 0.082(5) 0.033(3) 0.074(4) 0.021(3) 0.031(4) 0.011(3)
C29 0.056(4) 0.106(6) 0.114(6) 0.056(5) 0.044(4) 0.046(4)
C27 0.094(5) 0.081(5) 0.084(5) 0.053(4) 0.047(4) 0.058(4)
C17 0.104(6) 0.076(5) 0.081(5) 0.041(4) 0.036(4) 0.069(5)
C26 0.133(7) 0.055(4) 0.110(6) 0.051(4) 0.066(5) 0.061(5)
O5 0.0427(19) 0.052(2) 0.0440(19) 0.0233(17) 0.0119(16) 0.0143(16)
O4 0.057(2) 0.0381(19) 0.057(2) 0.0254(17) 0.0184(18) 0.0139(17)
O3 0.050(2) 0.062(2) 0.077(3) 0.035(2) 0.028(2) 0.031(2)
B1 0.094(6) 0.060(4) 0.059(4) 0.031(4) 0.044(4) 0.017(4)
C15 0.072(4) 0.058(4) 0.114(6) 0.049(4) 0.033(4) 0.013(3)

loop_
_atom_type_symbol
_atom_type_description
_atom_type_scat_dispersion_real
_atom_type_scat_dispersion_imag
_atom_type_scat_source
C C 0.0033 0.0016 'International Tables Vol C Tables 4.2.6.8 and 6.1.1.4'
H H 0.0000 0.0000 'International Tables Vol C Tables 4.2.6.8 and 6.1.1.4'
B B 0.0013 0.0007 'International Tables Vol C Tables 4.2.6.8 and 6.1.1.4'
N N 0.0061 0.0033 'International Tables Vol C Tables 4.2.6.8 and 6.1.1.4'
O O 0.0106 0.0060 'International Tables Vol C Tables 4.2.6.8 and 6.1.1.4'
Mn Mn 0.3368 0.7283 'International Tables Vol C Tables 4.2.6.8 and 6.1.1.4'
Fe Fe 0.3463 0.8444 'International Tables Vol C Tables 4.2.6.8 and 6.1.1.4'

loop_
_geom_angle_atom_site_label_1
_geom_angle_atom_site_label_2
_geom_angle_atom_site_label_3
_geom_angle
_geom_angle_site_symmetry_1
_geom_angle_site_symmetry_3
_geom_angle_publ_flag
C1 Fe1 C2 87.3(2) . . ?
C1 Fe1 C3 87.4(2) . . ?
C2 Fe1 C3 87.7(2) . . ?
C1 Fe1 N6 92.57(19) . . ?
C2 Fe1 N6 178.8(2) . . ?
C3 Fe1 N6 91.1(2) . . ?
C1 Fe1 N4 178.6(2) . . ?
C2 Fe1 N4 91.3(2) . . ?
C3 Fe1 N4 92.6(2) . . ?
N6 Fe1 N4 88.79(18) . . ?
C1 Fe1 N8 93.06(19) . . ?
C2 Fe1 N8 91.80(19) . . ?
C3 Fe1 N8 179.3(2) . . ?
N6 Fe1 N8 89.37(18) . . ?
N4 Fe1 N8 86.95(17) . . ?
O1 Mn1 O2 93.36(13) . . ?
O1 Mn1 N10 91.77(17) . . ?
O2 Mn1 N10 174.51(18) . . ?
O1 Mn1 N11 174.57(17) . . ?
O2 Mn1 N11 91.42(17) . . ?
N10 Mn1 N11 83.4(2) . . ?
O1 Mn1 N1 95.85(16) . . ?
O2 Mn1 N1 91.78(15) . . ?
N10 Mn1 N1 89.62(19) . . ?
N11 Mn1 N1 86.56(18) . . ?
O1 Mn1 O5 90.93(13) . . ?
O2 Mn1 O5 88.99(13) . . ?
N10 Mn1 O5 88.99(17) . . ?
N11 Mn1 O5 86.57(16) . . ?
N1 Mn1 O5 173.11(14) . . ?
N1 C1 Fe1 177.0(5) . . ?
N2 C2 Fe1 177.8(5) . . ?
C1 N1 Mn1 163.8(4) . . ?
N3 C3 Fe1 178.7(5) . . ?
C10 N8 N9 107.1(4) . . ?
C10 N8 Fe1 133.6(4) . . ?
N9 N8 Fe1 119.3(3) . . ?
C7 N6 N7 107.1(5) . . ?
C7 N6 Fe1 133.8(4) . . ?
N7 N6 Fe1 119.1(3) . . ?
C4 N4 N5 106.5(5) . . ?
C4 N4 Fe1 134.1(4) . . ?
N5 N4 Fe1 119.3(3) . . ?
C9 N7 N6 110.1(6) . . ?
C9 N7 B1 131.0(6) . . ?
N6 N7 B1 118.9(5) . . ?
C6 N5 N4 109.5(5) . . ?
C6 N5 B1 132.2(6) . . ?
N4 N5 B1 118.3(4) . . ?
C12 N9 N8 109.4(4) . . ?
C12 N9 B1 132.0(5) . . ?
N8 N9 B1 118.6(5) . . ?
N8 C10 C11 109.1(5) . . ?
C9 C8 C7 106.6(7) . . ?
N4 C4 C5 109.4(6) . . ?
C12 C11 C10 106.3(5) . . ?
C5 C6 N5 108.4(6) . . ?
C6 C5 C4 106.2(5) . . ?
N6 C7 C8 109.3(7) . . ?
N7 C9 C8 106.9(7) . . ?
N9 C12 C11 108.1(5) . . ?
C20 N11 C22 123.4(5) . . ?
C20 N11 Mn1 126.3(4) . . ?
C22 N11 Mn1 110.4(3) . . ?
C23 N10 C21 118.8(5) . . ?
C23 N10 Mn1 126.3(4) . . ?
C21 N10 Mn1 114.8(3) . . ?
C13 O2 Mn1 128.4(3) . . ?
C30 O1 Mn1 129.4(3) . . ?
O1 C30 C28 118.2(5) . . ?
O1 C30 C24 124.2(5) . . ?
C28 C30 C24 117.6(5) . . ?
O2 C13 C19 125.0(5) . . ?
O2 C13 C14 116.7(5) . . ?
C19 C13 C14 118.4(5) . . ?
C13 C19 C18 120.0(5) . . ?
C13 C19 C20 121.6(5) . . ?
C18 C19 C20 118.4(5) . . ?
C16 C14 O4 125.8(5) . . ?
C16 C14 C13 120.6(5) . . ?
O4 C14 C13 113.6(4) . . ?
C27 C28 O3 124.4(6) . . ?
C27 C28 C30 121.5(6) . . ?
O3 C28 C30 114.1(4) . . ?
N11 C20 C19 126.3(5) . . ?
C25 C24 C23 118.8(6) . . ?
C25 C24 C30 119.2(6) . . ?
C23 C24 C30 122.0(5) . . ?
C14 C16 C17 120.0(6) . . ?
C17 C18 C19 120.1(6) . . ?
C26 C25 C24 121.9(6) . . ?
N10 C23 C24 126.2(5) . . ?
C28 C27 C26 120.0(7) . . ?
C18 C17 C16 120.9(6) . . ?
C25 C26 C27 119.8(6) . . ?
C14 O4 C15 117.2(4) . . ?
C28 O3 C29 117.6(4) . . ?
N9 B1 N7 109.0(5) . . ?
N9 B1 N5 106.9(5) . . ?
N7 B1 N5 106.2(5) . . ?
C22 C21 N10 112.6(3) . . ?
C21 C22 N11 116.4(3) . . ?

loop_
_geom_bond_atom_site_label_1
_geom_bond_atom_site_label_2
_geom_bond_distance
_geom_bond_site_symmetry_2
_geom_bond_publ_flag
Fe1 C1 1.915(5) . ?
Fe1 C2 1.916(5) . ?
Fe1 C3 1.917(6) . ?
Fe1 N6 1.966(4) . ?
Fe1 N4 1.980(4) . ?
Fe1 N8 1.982(4) . ?
Mn1 O1 1.870(3) . ?
Mn1 O2 1.882(3) . ?
Mn1 N10 1.955(4) . ?
Mn1 N11 1.978(5) . ?
Mn1 N1 2.298(4) . ?
Mn1 O5 2.340(3) . ?
C1 N1 1.150(6) . ?
C2 N2 1.143(6) . ?
C3 N3 1.149(7) . ?
N8 C10 1.348(6) . ?
N8 N9 1.364(6) . ?
N6 C7 1.328(7) . ?
N6 N7 1.368(6) . ?
N4 C4 1.328(6) . ?
N4 N5 1.360(6) . ?
N7 C9 1.345(8) . ?
N7 B1 1.521(9) . ?
N5 C6 1.355(7) . ?
N5 B1 1.546(8) . ?
N9 C12 1.359(7) . ?
N9 B1 1.515(8) . ?
C10 C11 1.396(7) . ?
C8 C9 1.381(10) . ?
C8 C7 1.389(9) . ?
C4 C5 1.404(8) . ?
C11 C12 1.367(8) . ?
C6 C5 1.334(10) . ?
N11 C20 1.268(7) . ?
N11 C22 1.553(6) . ?
N10 C23 1.295(7) . ?
N10 C21 1.514(6) . ?
O2 C13 1.317(5) . ?
O1 C30 1.321(5) . ?
C30 C28 1.403(7) . ?
C30 C24 1.409(7) . ?
C13 C19 1.406(7) . ?
C13 C14 1.428(7) . ?
C19 C18 1.417(7) . ?
C19 C20 1.426(7) . ?
C14 C16 1.365(7) . ?
C14 O4 1.369(6) . ?
C28 C27 1.374(7) . ?
C28 O3 1.377(6) . ?
C24 C25 1.408(8) . ?
C24 C23 1.409(8) . ?
C16 C17 1.414(9) . ?
C18 C17 1.354(9) . ?
C25 C26 1.336(9) . ?
C29 O3 1.412(6) . ?
C27 C26 1.396(9) . ?
O4 C15 1.467(5) . ?
C21 C22 1.3082 . ?

loop_
_platon_squeeze_void_nr
_platon_squeeze_void_average_x
_platon_squeeze_void_average_y
_platon_squeeze_void_average_z
_platon_squeeze_void_volume
_platon_squeeze_void_count_electrons
1 0.500 0.000 0.500 204.5 39.1
